data_7227923
loop_
_publ_author_name
'Kotelnikova, Elena N.'
'Isakov, Anton I.'
'Lorenz, Heike'

_publ_section_title
;
 Non-equimolar discrete compounds in binary chiral systems of organic
 substances
;
_journal_issue 14
_journal_name_full CrystEngComm
_journal_page_first 1851
_journal_paper_doi 10.1039/C6CE02209J
_journal_volume 19
_journal_year 2017
_chemical_formula_moiety 'C5.48 H11.66 N O2, C5.37 H10.92 N O2'
_chemical_formula_sum 'C10.85 H22.57 N2 O4'
_chemical_formula_weight 245.02
_space_group_crystal_system monoclinic
_space_group_IT_number 5
_space_group_name_Hall 'C 2y'
_space_group_name_H-M_alt 'C 1 2 1'
_symmetry_space_group_name_Hall 'C 2y'
_symmetry_space_group_name_H-M 'C 1 2 1'
_atom_sites_solution_hydrogens geom
_audit_block_doi 10.5517/ccdc.csd.cc1l9k3k
_audit_creation_date 2016-03-16
_audit_creation_method
;
Olex2 1.2
(compiled 2015.09.30 svn.r3233 for OlexSys, GUI svn.r5103)
;
_audit_update_record
;
2016-03-16 deposited with the CCDC.
2017-02-24 downloaded from the CCDC.
;
_cell_angle_alpha 90
_cell_angle_beta 97.215(5)
_cell_angle_gamma 90
_cell_formula_units_Z 4
_cell_length_a 25.7697(14)
_cell_length_b 5.2445(2)
_cell_length_c 9.6681(6)
_cell_measurement_reflns_used 2138
_cell_measurement_temperature 100.01(10)
_cell_measurement_theta_max 75.2070
_cell_measurement_theta_min 4.5940
_cell_volume 1296.29(12)
_computing_cell_refinement
;
CrysAlisPro, Agilent Technologies,
Version 1.171.37.35 (release 13-08-2014 CrysAlis171 .NET)
(compiled Aug 13 2014,18:06:01)
;
_computing_data_collection
;
CrysAlisPro, Agilent Technologies,
Version 1.171.37.35 (release 13-08-2014 CrysAlis171 .NET)
(compiled Aug 13 2014,18:06:01)
;
_computing_data_reduction
;
CrysAlisPro, Agilent Technologies,
Version 1.171.37.35 (release 13-08-2014 CrysAlis171 .NET)
(compiled Aug 13 2014,18:06:01)
;
_computing_molecular_graphics 'Olex2 (Dolomanov et al., 2009)'
_computing_publication_material 'Olex2 (Dolomanov et al., 2009)'
_computing_structure_refinement 'ShelXL (Sheldrick, 2015)'
_computing_structure_solution 'ShelXT (Sheldrick, 2015)'
_diffrn_ambient_environment N~2~
_diffrn_ambient_temperature 100.01(10)
_diffrn_detector 'CCD plate'
_diffrn_detector_area_resol_mean 10.3829
_diffrn_detector_type Atlas
_diffrn_measured_fraction_theta_full 0.952
_diffrn_measured_fraction_theta_max 0.952
_diffrn_measurement_details
;
#__ type_ start__ end____ width___ exp.time_
  1 omega  -49.00   33.00   1.0000    2.5000
omega____ theta____ kappa____ phi______ frames
    -      -41.4354   38.0000   30.0000 82

#__ type_ start__ end____ width___ exp.time_
  2 omega  -64.00  -37.00   1.0000    2.5000
omega____ theta____ kappa____ phi______ frames
    -      -41.4354  178.0000  -60.0000 27

#__ type_ start__ end____ width___ exp.time_
  3 omega  -83.00  -35.00   1.0000    2.5000
omega____ theta____ kappa____ phi______ frames
    -      -41.4354  178.0000    0.0000 48

#__ type_ start__ end____ width___ exp.time_
  4 omega -114.00  -13.00   1.0000    2.5000
omega____ theta____ kappa____ phi______ frames
    -      -41.4354  -57.0000 -120.0000 101

#__ type_ start__ end____ width___ exp.time_
  5 omega   34.00   90.00   1.0000   10.0000
omega____ theta____ kappa____ phi______ frames
    -      110.3760  -30.0000 -120.0000 56

#__ type_ start__ end____ width___ exp.time_
  6 omega   96.00  138.00   1.0000   10.0000
omega____ theta____ kappa____ phi______ frames
    -      110.3760  -61.0000  -90.0000 42

#__ type_ start__ end____ width___ exp.time_
  7 omega  104.00  130.00   1.0000   10.0000
omega____ theta____ kappa____ phi______ frames
    -      110.3760  -61.0000 -120.0000 26

#__ type_ start__ end____ width___ exp.time_
  8 omega  105.00  152.00   1.0000   10.0000
omega____ theta____ kappa____ phi______ frames
    -      110.3760  -15.0000    0.0000 47

#__ type_ start__ end____ width___ exp.time_
  9 omega   85.00  178.00   1.0000   10.0000
omega____ theta____ kappa____ phi______ frames
    -      110.3760   30.0000   30.0000 93

#__ type_ start__ end____ width___ exp.time_
 10 omega   88.00  119.00   1.0000   10.0000
omega____ theta____ kappa____ phi______ frames
    -      110.3760 -125.0000   90.0000 31

#__ type_ start__ end____ width___ exp.time_
 11 omega   52.00  109.00   1.0000   10.0000
omega____ theta____ kappa____ phi______ frames
    -      110.3760  -95.0000  -30.0000 57

#__ type_ start__ end____ width___ exp.time_
 12 omega   60.00   86.00   1.0000   10.0000
omega____ theta____ kappa____ phi______ frames
    -      110.3760  -61.0000 -120.0000 26

#__ type_ start__ end____ width___ exp.time_
 13 omega   40.00   81.00   1.0000   10.0000
omega____ theta____ kappa____ phi______ frames
    -      110.3760  -45.0000 -150.0000 41

#__ type_ start__ end____ width___ exp.time_
 14 omega   39.00  119.00   1.0000   10.0000
omega____ theta____ kappa____ phi______ frames
    -      110.3760 -125.0000  -90.0000 80

#__ type_ start__ end____ width___ exp.time_
 15 omega   40.00  141.00   1.0000   10.0000
omega____ theta____ kappa____ phi______ frames
    -      110.3760  -77.0000   60.0000 101

#__ type_ start__ end____ width___ exp.time_
 16 omega   53.00   80.00   1.0000   10.0000
omega____ theta____ kappa____ phi______ frames
    -      110.3760 -125.0000   90.0000 27

#__ type_ start__ end____ width___ exp.time_
 17 omega   37.00   77.00   1.0000   10.0000
omega____ theta____ kappa____ phi______ frames
    -      110.3760  -30.0000  120.0000 40

#__ type_ start__ end____ width___ exp.time_
 18 omega   44.00   57.00   1.0000   10.0000
omega____ theta____ kappa____ phi______ frames
    -      110.3760  -30.0000   60.0000 13
;
_diffrn_measurement_device 'four-circle diffractometer'
_diffrn_measurement_device_type 'SuperNova, Dual, Cu at zero, Atlas'
_diffrn_measurement_method '\w scans'
_diffrn_orient_matrix_UB_11 -0.0573452000
_diffrn_orient_matrix_UB_12 0.0884447000
_diffrn_orient_matrix_UB_13 -0.0110314000
_diffrn_orient_matrix_UB_21 0.0003433000
_diffrn_orient_matrix_UB_22 0.0536077000
_diffrn_orient_matrix_UB_23 -0.1565250000
_diffrn_orient_matrix_UB_31 -0.0184875000
_diffrn_orient_matrix_UB_32 -0.2749317000
_diffrn_orient_matrix_UB_33 -0.0343624000
_diffrn_radiation_monochromator mirror
_diffrn_radiation_probe x-ray
_diffrn_radiation_type CuK\a
_diffrn_radiation_wavelength 1.54184
_diffrn_reflns_av_R_equivalents 0.0363
_diffrn_reflns_av_unetI/netI 0.0288
_diffrn_reflns_Laue_measured_fraction_full 0.952
_diffrn_reflns_Laue_measured_fraction_max 0.952
_diffrn_reflns_limit_h_max 30
_diffrn_reflns_limit_h_min -29
_diffrn_reflns_limit_k_max 4
_diffrn_reflns_limit_k_min -6
_diffrn_reflns_limit_l_max 11
_diffrn_reflns_limit_l_min -11
_diffrn_reflns_number 3474
_diffrn_reflns_point_group_measured_fraction_full 0.964
_diffrn_reflns_point_group_measured_fraction_max 0.964
_diffrn_reflns_theta_full 67.684
_diffrn_reflns_theta_max 69.951
_diffrn_reflns_theta_min 3.458
_diffrn_source 'sealed X-ray tube'
_diffrn_source_type 'SuperNova (Cu) X-ray Source'
_diffrn_standards_number 0
_exptl_absorpt_coefficient_mu 0.787
_exptl_absorpt_correction_T_max 1.00000
_exptl_absorpt_correction_T_min 0.63197
_exptl_absorpt_correction_type multi-scan
_exptl_absorpt_process_details
;
CrysAlisPro, Agilent Technologies,
Version 1.171.37.35 (release 13-08-2014 CrysAlis171 .NET)
(compiled Aug 13 2014,18:06:01)
Empirical absorption correction using spherical harmonics,
 implemented in SCALE3 ABSPACK scaling algorithm.
;
_exptl_crystal_colour colourless
_exptl_crystal_density_diffrn 1.255
_exptl_crystal_description prism
_exptl_crystal_F_000 535
_exptl_crystal_size_max 0.23
_exptl_crystal_size_mid 0.14
_exptl_crystal_size_min 0.08
_refine_diff_density_max 0.213
_refine_diff_density_min -0.202
_refine_diff_density_rms 0.054
_refine_ls_abs_structure_details
;
 Refined as a perfect inversion twin.
;
_refine_ls_abs_structure_Flack 0.5
_refine_ls_extinction_method none
_refine_ls_goodness_of_fit_ref 1.061
_refine_ls_hydrogen_treatment constr
_refine_ls_matrix_type full
_refine_ls_number_parameters 177
_refine_ls_number_reflns 1590
_refine_ls_number_restraints 1
_refine_ls_restrained_S_all 1.061
_refine_ls_R_factor_all 0.0439
_refine_ls_R_factor_gt 0.0428
_refine_ls_shift/su_max 0.000
_refine_ls_shift/su_mean 0.000
_refine_ls_structure_factor_coef Fsqd
_refine_ls_weighting_details 'w=1/[\s^2^(Fo^2^)+(0.0962P)^2^+0.0203P] where P=(Fo^2^+2Fc^2^)/3'
_refine_ls_weighting_scheme calc
_refine_ls_wR_factor_gt 0.1171
_refine_ls_wR_factor_ref 0.1182
_reflns_Friedel_coverage 0.814
_reflns_Friedel_fraction_full 0.979
_reflns_Friedel_fraction_max 0.976
_reflns_number_gt 1531
_reflns_number_total 1590
_reflns_threshold_expression 'I > 2\s(I)'
_cod_data_source_file c6ce02209j2.cif
_cod_data_source_block V2I
_cod_depositor_comments 'Adding full bibliography for 7227922--7227923.cif.'
_cod_database_code 7227923
_shelxl_version_number 2014/6
_chemical_oxdiff_formula 'C10 H10 O5 N5'
_shelx_space_group_comment
;
The symmetry employed for this shelxl refinement is uniquely defined
by the following loop, which should always be used as a source of
symmetry information in preference to the above space-group names.
They are only intended as comments.
;
_reflns_odcompleteness_completeness 95.39
_reflns_odcompleteness_iscentric 1
_reflns_odcompleteness_theta 66.97
_olex2_refinement_description
;
1. Fixed Uiso
 At 1.2 times of:
  All C(H) groups, All C(H,H) groups, All N(H,H,H) groups
 At 1.5 times of:
  All C(H,H,H) groups
2.a Ternary CH refined with riding coordinates:
 C1(H1), C2(H2), C3(H3), C5(H5)
2.b Secondary CH2 refined with riding coordinates:
 C8(H8D,H8E), C9(H9A,H9B)
2.c Idealised Me refined as rotating group:
 N7(H7D,H7E,H7F), N8(H8A,H8B,H8C), C7(H7A,H7B,H7C), C10(H10A,H10B,H10C),
 C11(H11A,H11B,H11C), C12(H12A,H12B,H12C)
;
_olex2_submission_special_instructions 'No special instructions were received'

loop_
_space_group_symop_operation_xyz
'x, y, z'
'-x, y, -z'
'x+1/2, y+1/2, z'
'-x+1/2, y+1/2, -z'

loop_
_atom_site_label
_atom_site_type_symbol
_atom_site_fract_x
_atom_site_fract_y
_atom_site_fract_z
_atom_site_U_iso_or_equiv
_atom_site_adp_type
_atom_site_occupancy
_atom_site_site_symmetry_order
_atom_site_calc_flag
_atom_site_refinement_flags_posn
O1 O 0.79671(6) 0.0959(3) 0.38804(16) 0.0241(4) Uani 1 1 d .
O2 O 0.70039(6) 0.1931(3) 0.12692(17) 0.0245(4) Uani 1 1 d .
O3 O 0.68559(7) 0.5871(3) 0.20172(18) 0.0287(4) Uani 1 1 d .
C4 C 0.81261(8) 0.2424(5) 0.3000(2) 0.0214(5) Uani 1 1 d .
O5 O 0.82446(7) 0.4722(3) 0.32019(17) 0.0260(4) Uani 1 1 d .
C6 C 0.68449(9) 0.3509(5) 0.2114(2) 0.0231(5) Uani 1 1 d .
N7 N 0.69121(7) 0.0101(4) 0.3895(2) 0.0250(5) Uani 1 1 d .
H7D H 0.6838 -0.0267 0.4747 0.030 Uiso 1 1 calc GR
H7E H 0.7250 0.0479 0.3933 0.030 Uiso 1 1 calc GR
H7F H 0.6839 -0.1238 0.3340 0.030 Uiso 1 1 calc GR
N8 N 0.79165(7) -0.1166(4) 0.1372(2) 0.0215(4) Uani 1 1 d .
H8A H 0.8049 -0.2286 0.2012 0.026 Uiso 1 1 calc GR
H8B H 0.7945 -0.1773 0.0526 0.026 Uiso 1 1 calc GR
H8C H 0.7581 -0.0902 0.1456 0.026 Uiso 1 1 calc GR
C1 C 0.65922(9) 0.2334(5) 0.3334(2) 0.0253(5) Uani 1 1 d .
H1 H 0.6586 0.3611 0.4071 0.030 Uiso 1 1 calc R
C2 C 0.82081(9) 0.1287(4) 0.1578(2) 0.0216(5) Uani 1 1 d .
H2 H 0.8064 0.2478 0.0848 0.026 Uiso 1 1 calc R
C3 C 0.60285(9) 0.1445(5) 0.2846(3) 0.0283(5) Uani 1 1 d .
H3 H 0.6045 0.0154 0.2120 0.034 Uiso 1 1 calc R
C5 C 0.87926(9) 0.0860(5) 0.1441(3) 0.0248(5) Uani 1 1 d .
H5 H 0.8813 -0.0401 0.0701 0.030 Uiso 1 1 calc R
C7 C 0.90941(9) -0.0199(5) 0.2776(3) 0.0294(6) Uani 1 1 d .
H7A H 0.8915 -0.1667 0.3075 0.044 Uiso 1 1 calc GR
H7B H 0.9117 0.1082 0.3491 0.044 Uiso 1 1 calc GR
H7C H 0.9440 -0.0678 0.2604 0.044 Uiso 1 1 calc GR
C8 C 0.90380(11) 0.3357(6) 0.0986(3) 0.0344(6) Uani 1 1 d .
H8D H 0.8830 0.3945 0.0140 0.041 Uiso 1 1 calc R
H8E H 0.9007 0.4629 0.1700 0.041 Uiso 1 1 calc R
C9 C 0.57748(12) 0.0218(7) 0.4019(3) 0.0442(7) Uani 1 1 d .
H9A H 0.5987 -0.1230 0.4362 0.053 Uiso 1 1 calc R
H9B H 0.5785 0.1438 0.4776 0.053 Uiso 1 1 calc R
C10 C 0.56939(11) 0.3635(8) 0.2206(4) 0.0522(9) Uani 1 1 d .
H10A H 0.5859 0.4389 0.1468 0.078 Uiso 1 1 calc GR
H10B H 0.5657 0.4895 0.2907 0.078 Uiso 1 1 calc GR
H10C H 0.5355 0.3003 0.1837 0.078 Uiso 1 1 calc GR
C11 C 0.9578(3) 0.3275(14) 0.0733(8) 0.042(2) Uani 0.475(15) 1 d .
H11A H 0.9797 0.2925 0.1590 0.064 Uiso 0.49(7) 1 calc GR
H11B H 0.9674 0.4888 0.0370 0.064 Uiso 0.50(9) 1 calc GR
H11C H 0.9623 0.1956 0.0069 0.064 Uiso 0.66(9) 1 calc GR
C12 C 0.5275(5) -0.059(3) 0.3710(14) 0.067(5) Uani 0.37(2) 1 d .
H12A H 0.5041 0.0705 0.3955 0.101 Uiso 0.11(10) 1 calc GR
H12B H 0.5225 -0.2119 0.4227 0.101 Uiso 0.53(10) 1 calc GR
H12C H 0.5205 -0.0945 0.2730 0.101 Uiso 0.28(10) 1 calc GR

loop_
_atom_site_aniso_label
_atom_site_aniso_U_11
_atom_site_aniso_U_22
_atom_site_aniso_U_33
_atom_site_aniso_U_23
_atom_site_aniso_U_13
_atom_site_aniso_U_12
O1 0.0347(8) 0.0233(9) 0.0147(9) -0.0004(7) 0.0052(6) -0.0016(7)
O2 0.0379(8) 0.0212(9) 0.0154(9) 0.0029(7) 0.0075(6) 0.0030(7)
O3 0.0433(9) 0.0208(9) 0.0228(9) 0.0036(8) 0.0077(7) 0.0008(7)
C4 0.0286(10) 0.0214(12) 0.0141(12) 0.0007(9) 0.0020(7) 0.0039(9)
O5 0.0411(8) 0.0185(9) 0.0188(9) -0.0012(7) 0.0055(7) -0.0003(7)
C6 0.0294(11) 0.0243(12) 0.0154(13) 0.0024(9) 0.0019(9) -0.0003(9)
N7 0.0353(10) 0.0227(10) 0.0171(11) 0.0047(8) 0.0038(7) -0.0041(8)
N8 0.0334(9) 0.0185(9) 0.0129(10) -0.0019(7) 0.0039(7) 0.0014(8)
C1 0.0382(12) 0.0224(11) 0.0161(13) -0.0008(9) 0.0071(9) -0.0015(10)
C2 0.0341(11) 0.0163(11) 0.0146(12) 0.0008(9) 0.0033(8) -0.0013(8)
C3 0.0358(12) 0.0307(13) 0.0193(12) -0.0024(10) 0.0069(9) -0.0004(10)
C5 0.0331(11) 0.0248(12) 0.0170(12) -0.0045(10) 0.0050(8) -0.0008(9)
C7 0.0333(11) 0.0246(12) 0.0303(14) 0.0003(11) 0.0042(10) 0.0014(9)
C8 0.0451(13) 0.0336(14) 0.0254(15) 0.0014(12) 0.0080(10) -0.0039(11)
C9 0.0517(15) 0.0557(19) 0.0262(16) 0.0016(13) 0.0090(11) -0.0183(15)
C10 0.0365(13) 0.053(2) 0.068(3) 0.0208(18) 0.0109(13) 0.0061(14)
C11 0.058(4) 0.034(4) 0.035(5) 0.000(3) 0.004(3) -0.006(3)
C12 0.079(7) 0.062(8) 0.064(9) 0.017(6) 0.021(5) 0.013(6)

loop_
_atom_type_symbol
_atom_type_description
_atom_type_scat_dispersion_real
_atom_type_scat_dispersion_imag
_atom_type_scat_source
C C 0.0181 0.0091 'International Tables Vol C Tables 4.2.6.8 and 6.1.1.4'
H H 0.0000 0.0000 'International Tables Vol C Tables 4.2.6.8 and 6.1.1.4'
N N 0.0311 0.0180 'International Tables Vol C Tables 4.2.6.8 and 6.1.1.4'
O O 0.0492 0.0322 'International Tables Vol C Tables 4.2.6.8 and 6.1.1.4'

loop_
_citation_id
_citation_doi
_citation_year
1 10.1021/acs.cgd.5b01766 2016

loop_
_geom_angle_atom_site_label_1
_geom_angle_atom_site_label_2
_geom_angle_atom_site_label_3
_geom_angle
O1 C4 C2 117.6(2)
O5 C4 O1 125.3(2)
O5 C4 C2 117.0(2)
O2 C6 C1 115.7(2)
O3 C6 O2 126.2(2)
O3 C6 C1 118.1(2)
H7D N7 H7E 109.5
H7D N7 H7F 109.5
H7E N7 H7F 109.5
C1 N7 H7D 109.5
C1 N7 H7E 109.5
C1 N7 H7F 109.5
H8A N8 H8B 109.5
H8A N8 H8C 109.5
H8B N8 H8C 109.5
C2 N8 H8A 109.5
C2 N8 H8B 109.5
C2 N8 H8C 109.5
C6 C1 H1 109.2
N7 C1 C6 108.88(19)
N7 C1 H1 109.2
N7 C1 C3 109.3(2)
C3 C1 C6 111.01(19)
C3 C1 H1 109.2
C4 C2 H2 108.4
C4 C2 C5 112.23(19)
N8 C2 C4 109.31(18)
N8 C2 H2 108.4
N8 C2 C5 110.11(18)
C5 C2 H2 108.4
C1 C3 H3 107.7
C9 C3 C1 112.1(2)
C9 C3 H3 107.7
C10 C3 C1 111.1(2)
C10 C3 H3 107.7
C10 C3 C9 110.4(2)
C2 C5 H5 107.7
C7 C5 C2 112.2(2)
C7 C5 H5 107.7
C7 C5 C8 111.5(2)
C8 C5 C2 109.9(2)
C8 C5 H5 107.7
C5 C7 H7A 109.5
C5 C7 H7B 109.5
C5 C7 H7C 109.5
H7A C7 H7B 109.5
H7A C7 H7C 109.5
H7B C7 H7C 109.5
C5 C8 H8D 107.9
C5 C8 H8E 107.9
H8D C8 H8E 107.2
C11 C8 C5 117.5(4)
C11 C8 H8D 107.9
C11 C8 H8E 107.9
C3 C9 H9A 108.0
C3 C9 H9B 108.0
H9A C9 H9B 107.3
C12 C9 C3 117.1(6)
C12 C9 H9A 108.0
C12 C9 H9B 108.0
C3 C10 H10A 109.5
C3 C10 H10B 109.5
C3 C10 H10C 109.5
H10A C10 H10B 109.5
H10A C10 H10C 109.5
H10B C10 H10C 109.5
C8 C11 H11A 109.5
C8 C11 H11B 109.5
C8 C11 H11C 109.5
H11A C11 H11B 109.5
H11A C11 H11C 109.5
H11B C11 H11C 109.5
C9 C12 H12A 109.5
C9 C12 H12B 109.5
C9 C12 H12C 109.5
H12A C12 H12B 109.5
H12A C12 H12C 109.5
H12B C12 H12C 109.5

loop_
_geom_bond_atom_site_label_1
_geom_bond_atom_site_label_2
_geom_bond_distance
O1 C4 1.253(3)
O2 C6 1.266(3)
O3 C6 1.243(3)
C4 O5 1.252(3)
C4 C2 1.537(3)
C6 C1 1.545(3)
N7 H7D 0.8900
N7 H7E 0.8900
N7 H7F 0.8900
N7 C1 1.494(3)
N8 H8A 0.8900
N8 H8B 0.8900
N8 H8C 0.8900
N8 C2 1.491(3)
C1 H1 0.9800
C1 C3 1.542(3)
C2 H2 0.9800
C2 C5 1.545(3)
C3 H3 0.9800
C3 C9 1.521(4)
C3 C10 1.520(4)
C5 H5 0.9800
C5 C7 1.526(3)
C5 C8 1.542(4)
C7 H7A 0.9600
C7 H7B 0.9600
C7 H7C 0.9600
C8 H8D 0.9700
C8 H8E 0.9700
C8 C11 1.444(7)
C9 H9A 0.9700
C9 H9B 0.9700
C9 C12 1.353(13)
C10 H10A 0.9600
C10 H10B 0.9600
C10 H10C 0.9600
C11 H11A 0.9600
C11 H11B 0.9600
C11 H11C 0.9600
C12 H12A 0.9600
C12 H12B 0.9600
C12 H12C 0.9600

loop_
_geom_torsion_atom_site_label_1
_geom_torsion_atom_site_label_2
_geom_torsion_atom_site_label_3
_geom_torsion_atom_site_label_4
_geom_torsion
O1 C4 C2 N8 18.4(3)
O1 C4 C2 C5 -104.1(2)
O2 C6 C1 N7 42.8(3)
O2 C6 C1 C3 -77.6(3)
O3 C6 C1 N7 -140.0(2)
O3 C6 C1 C3 99.7(3)
C4 C2 C5 C7 41.0(3)
C4 C2 C5 C8 -83.7(3)
O5 C4 C2 N8 -164.46(19)
O5 C4 C2 C5 73.1(3)
C6 C1 C3 C9 178.5(2)
C6 C1 C3 C10 -57.4(3)
N7 C1 C3 C9 58.5(3)
N7 C1 C3 C10 -177.4(2)
N8 C2 C5 C7 -81.0(2)
N8 C2 C5 C8 154.3(2)
C1 C3 C9 C12 178.9(7)
C2 C5 C8 C11 -176.8(4)
C7 C5 C8 C11 58.1(4)
C10 C3 C9 C12 54.4(8)
